data_4082456
loop_
_publ_author_name
'Grabulosa, Arnald'
'Doran, S\'ean'
'Brandariz, Guillem'
'Muller, Guillermo'
'Benet-Buchholz, Jordi'
'Riera, Antoni'
'Verdaguer, Xavier'

_publ_section_title
;
 Nickel(II) and Palladium(II) Complexes of the Small-Bite-Angle
 P-Stereogenic Diphosphine Ligand MaxPHOS and Its Monosulfide
;
_journal_issue 3
_journal_name_full Organometallics
_journal_page_first 692
_journal_paper_doi 10.1021/om400952y
_journal_volume 33
_journal_year 2014
_chemical_absolute_configuration ad
_chemical_formula_sum 'C18 H38 B F4 N O2 P2 Pd'
_chemical_formula_weight 555.64
_chemical_name_systematic
; 
 ? 
;
_space_group_IT_number 4
_symmetry_cell_setting monoclinic
_symmetry_space_group_name_Hall 'P 2yb'
_symmetry_space_group_name_H-M 'P 1 21 1'
_atom_sites_solution_hydrogens geom
_atom_sites_solution_primary direct
_atom_sites_solution_secondary difmap
_audit_creation_method SHELXL-97
_cell_angle_alpha 90.00
_cell_angle_beta 107.584(2)
_cell_angle_gamma 90.00
_cell_formula_units_Z 4
_cell_length_a 8.2540(8)
_cell_length_b 23.726(2)
_cell_length_c 13.4822(12)
_cell_measurement_reflns_used 9878
_cell_measurement_temperature 100(2)
_cell_measurement_theta_max 29.79
_cell_measurement_theta_min 2.34
_cell_volume 2516.9(4)
_computing_cell_refinement 'Bruker APEX2 v2011.4-0'
_computing_data_collection 'Bruker APEX2 v2011.4-0'
_computing_data_reduction 'Bruker SAINT V7.60A'
_computing_molecular_graphics 'Bruker SHELXTL'
_computing_publication_material 'Bruker SHELXTL'
_computing_structure_refinement 'SHELXS-97 (Sheldrick, 2008)'
_computing_structure_solution Sir2011
_diffrn_ambient_temperature 100(2)
_diffrn_detector_area_resol_mean 512
_diffrn_detector_type '4K CCD area detector APEX II'
_diffrn_measured_fraction_theta_full 0.999
_diffrn_measured_fraction_theta_max 0.902
_diffrn_measurement_device_type 'APEX DUO Kappa 4-axis goniometer'
_diffrn_measurement_method
;
 Fullsphere data collection, phi and omega scans
;
_diffrn_measurement_specimen_support 'magnetic support whith MicroMount'
_diffrn_radiation_monochromator 'Quazar MX Multilayer Optics'
_diffrn_radiation_type MoK\a
_diffrn_radiation_wavelength 0.71073
_diffrn_reflns_av_R_equivalents 0.0230
_diffrn_reflns_av_sigmaI/netI 0.0276
_diffrn_reflns_limit_h_max 11
_diffrn_reflns_limit_h_min -11
_diffrn_reflns_limit_k_max 33
_diffrn_reflns_limit_k_min -31
_diffrn_reflns_limit_l_max 18
_diffrn_reflns_limit_l_min -18
_diffrn_reflns_number 26406
_diffrn_reflns_theta_full 27.50
_diffrn_reflns_theta_max 29.98
_diffrn_reflns_theta_min 1.58
_diffrn_source 'Micorfocus source E025 IuS'
_diffrn_source_current 0.6
_diffrn_source_power 50
_diffrn_source_size '0.2 mm x 0.2 mm fine focus'
_diffrn_source_type 'Bruker APEX DUO'
_exptl_absorpt_coefficient_mu 0.907
_exptl_absorpt_correction_T_max 0.8394
_exptl_absorpt_correction_T_min 0.8394
_exptl_absorpt_correction_type empirical
_exptl_absorpt_process_details
; 
 SADABS Version 2008/1 Bruker-Nonius
 Blessing, Acta Cryst. (1995) A51 33-38
;
_exptl_crystal_colour yellow
_exptl_crystal_density_diffrn 1.466
_exptl_crystal_density_method 'not measured'
_exptl_crystal_description block
_exptl_crystal_F_000 1144
_exptl_crystal_size_max 0.20
_exptl_crystal_size_mid 0.20
_exptl_crystal_size_min 0.20
_refine_diff_density_max 0.880
_refine_diff_density_min -0.607
_refine_diff_density_rms 0.081
_refine_ls_abs_structure_details 'Flack H D (1983), Acta Cryst. A39, 876-881'
_refine_ls_abs_structure_Flack -0.015(12)
_refine_ls_extinction_method none
_refine_ls_goodness_of_fit_ref 1.054
_refine_ls_hydrogen_treatment noref
_refine_ls_matrix_type full
_refine_ls_number_parameters 671
_refine_ls_number_reflns 12370
_refine_ls_number_restraints 405
_refine_ls_restrained_S_all 1.084
_refine_ls_R_factor_all 0.0230
_refine_ls_R_factor_gt 0.0225
_refine_ls_shift/su_max 0.003
_refine_ls_shift/su_mean 0.000
_refine_ls_structure_factor_coef Fsqd
_refine_ls_weighting_details 'calc w=1/[\s^2^(Fo^2^)+(0.0314P)^2^+0.7868P] where P=(Fo^2^+2Fc^2^)/3'
_refine_ls_weighting_scheme calc
_refine_ls_wR_factor_gt 0.0582
_refine_ls_wR_factor_ref 0.0588
_reflns_number_gt 12170
_reflns_number_total 12370
_reflns_threshold_expression >2sigma(I)
_cod_data_source_file om400952y_si_002.cif
_cod_data_source_block Pd1
_cod_depositor_comments
;
The following automatic conversions were performed:
'_diffrn_measurement_specimen_suppport' tag replaced with
'_diffrn_measurement_specimen_support'.

Automatic conversion script
Id: cif_correct_tags 1440 2010-10-19 06:21:57Z saulius 

The following automatic conversions were performed:

'_symmetry_cell_setting' value 'Monoclinic' changed to 'monoclinic'
according to
/usr/data/users/saulius/automatic-downloads/current/ACS/lib/dictionaries/cif_core.dic
dictionary named 'cif_core.dic' version 2.4.2 from 2011-04-26.

Automatic conversion script
Id: cif_fix_values 2281 2013-09-26 08:29:07Z andrius 
;
_cod_original_sg_symbol_H-M P2(1)
_cod_database_code 4082456

loop_
_symmetry_equiv_pos_as_xyz
'x, y, z'
'-x, y+1/2, -z'

loop_
_atom_site_label
_atom_site_type_symbol
_atom_site_fract_x
_atom_site_fract_y
_atom_site_fract_z
_atom_site_U_iso_or_equiv
_atom_site_adp_type
_atom_site_occupancy
_atom_site_symmetry_multiplicity
_atom_site_calc_flag
_atom_site_refinement_flags
_atom_site_disorder_assembly
_atom_site_disorder_group
Pd1A Pd 0.512714(19) 0.048704(6) 1.005102(12) 0.01720(4) Uani 1 1 d . . .
Pd1B Pd 0.500296(19) 0.910415(5) 0.513385(11) 0.01586(4) Uani 1 1 d . A .
N1A N 0.7048(2) 0.13954(8) 0.95605(13) 0.0169(3) Uani 1 1 d . . .
H1A H 0.7697 0.1634 0.9387 0.020 Uiso 1 1 calc R . .
N1B N 0.3299(3) 0.80799(9) 0.53561(14) 0.0261(4) Uani 1 1 d . A .
H1B H 0.2821 0.7761 0.5386 0.031 Uiso 1 1 calc R . .
O1A O 0.5738(2) -0.00875(8) 1.12421(14) 0.0292(4) Uani 1 1 d . . .
O2A O 0.2985(2) 0.00318(7) 0.92553(13) 0.0228(3) Uani 1 1 d . . .
O1B O 0.7352(2) 0.94465(7) 0.58640(12) 0.0219(3) Uani 1 1 d . . .
O2B O 0.4362(2) 0.97673(7) 0.41119(13) 0.0275(4) Uani 1 1 d . . .
P2 P 0.51371(7) 0.11417(2) 0.88483(4) 0.01571(10) Uani 1 1 d . . .
P1A P 0.73475(7) 0.10567(2) 1.07011(4) 0.01739(11) Uani 1 1 d . . .
P1B P 0.25834(7) 0.86217(2) 0.45453(4) 0.01717(10) Uani 1 1 d . A .
P2B P 0.52047(8) 0.83223(2) 0.61003(4) 0.01909(11) Uani 1 1 d . . .
C1A C 0.6039(4) -0.09783(14) 1.2000(3) 0.0532(9) Uani 1 1 d . . .
H1A1 H 0.7192 -0.1015 1.1988 0.080 Uiso 1 1 calc R . .
H1A2 H 0.5500 -0.1341 1.1891 0.080 Uiso 1 1 calc R . .
H1A3 H 0.6031 -0.0832 1.2662 0.080 Uiso 1 1 calc R . .
C2A C 0.5092(3) -0.05822(11) 1.1152(2) 0.0299(5) Uani 1 1 d . . .
C3A C 0.3653(3) -0.07688(10) 1.0381(2) 0.0308(5) Uani 1 1 d . . .
H3A H 0.3332 -0.1141 1.0428 0.037 Uiso 1 1 calc R . .
C4A C 0.2640(3) -0.04540(9) 0.95436(19) 0.0238(5) Uani 1 1 d . . .
C5A C 0.0989(3) -0.07065(11) 0.8900(2) 0.0311(5) Uani 1 1 d . . .
H5A1 H 0.0302 -0.0796 0.9340 0.047 Uiso 1 1 calc R . .
H5A2 H 0.1211 -0.1044 0.8570 0.047 Uiso 1 1 calc R . .
H5A3 H 0.0398 -0.0441 0.8378 0.047 Uiso 1 1 calc R . .
C6A C 0.7296(3) 0.15620(10) 1.1685(2) 0.0266(5) Uani 1 1 d . . .
H6A1 H 0.8082 0.1861 1.1691 0.040 Uiso 1 1 calc R . .
H6A2 H 0.7607 0.1381 1.2352 0.040 Uiso 1 1 calc R . .
H6A3 H 0.6169 0.1714 1.1535 0.040 Uiso 1 1 calc R . .
C7A C 0.9465(3) 0.07327(10) 1.11675(17) 0.0214(4) Uani 1 1 d . . .
C8A C 0.9635(4) 0.02609(13) 1.0440(2) 0.0368(6) Uani 1 1 d . . .
H8A1 H 0.9610 0.0417 0.9779 0.055 Uiso 1 1 calc R . .
H8A2 H 0.8711 0.0001 1.0347 0.055 Uiso 1 1 calc R . .
H8A3 H 1.0693 0.0067 1.0736 0.055 Uiso 1 1 calc R . .
C9A C 0.9677(3) 0.04869(11) 1.22577(18) 0.0288(5) Uani 1 1 d . . .
H9A1 H 1.0715 0.0276 1.2484 0.043 Uiso 1 1 calc R . .
H9A2 H 0.8735 0.0244 1.2230 0.043 Uiso 1 1 calc R . .
H9A3 H 0.9712 0.0789 1.2738 0.043 Uiso 1 1 calc R . .
C10A C 1.0819(3) 0.11852(12) 1.1211(2) 0.0377(6) Uani 1 1 d . . .
H10A H 1.1929 0.1018 1.1448 0.057 Uiso 1 1 calc R . .
H10B H 1.0733 0.1479 1.1683 0.057 Uiso 1 1 calc R . .
H10C H 1.0640 0.1342 1.0530 0.057 Uiso 1 1 calc R . .
C11A C 0.3501(3) 0.17029(10) 0.86430(19) 0.0213(4) Uani 1 1 d . . .
C12A C 0.3717(3) 0.19849(10) 0.97043(19) 0.0264(5) Uani 1 1 d . . .
H12A H 0.2825 0.2255 0.9638 0.040 Uiso 1 1 calc R . .
H12B H 0.4798 0.2172 0.9931 0.040 Uiso 1 1 calc R . .
H12C H 0.3665 0.1703 1.0205 0.040 Uiso 1 1 calc R . .
C13A C 0.3704(3) 0.21545(11) 0.7875(2) 0.0300(5) Uani 1 1 d . . .
H13A H 0.2969 0.2467 0.7884 0.045 Uiso 1 1 calc R . .
H13B H 0.3407 0.1998 0.7187 0.045 Uiso 1 1 calc R . .
H13C H 0.4862 0.2281 0.8074 0.045 Uiso 1 1 calc R . .
C14A C 0.1713(3) 0.14310(11) 0.8267(2) 0.0270(5) Uani 1 1 d . . .
H14A H 0.1676 0.1111 0.8694 0.041 Uiso 1 1 calc R . .
H14B H 0.1480 0.1312 0.7557 0.041 Uiso 1 1 calc R . .
H14C H 0.0876 0.1702 0.8316 0.041 Uiso 1 1 calc R . .
C15A C 0.5409(3) 0.08636(10) 0.76178(17) 0.0216(4) Uani 1 1 d . . .
C16A C 0.6453(4) 0.03210(11) 0.7895(2) 0.0341(6) Uani 1 1 d . . .
H16A H 0.6575 0.0154 0.7272 0.051 Uiso 1 1 calc R . .
H16B H 0.5882 0.0062 0.8222 0.051 Uiso 1 1 calc R . .
H16C H 0.7555 0.0407 0.8363 0.051 Uiso 1 1 calc R . .
C17A C 0.3691(3) 0.07126(13) 0.6840(2) 0.0345(6) Uani 1 1 d . . .
H17A H 0.3036 0.1050 0.6624 0.052 Uiso 1 1 calc R . .
H17B H 0.3090 0.0462 0.7164 0.052 Uiso 1 1 calc R . .
H17C H 0.3869 0.0532 0.6245 0.052 Uiso 1 1 calc R . .
C18A C 0.6383(3) 0.12822(12) 0.7141(2) 0.0319(5) Uani 1 1 d . . .
H18A H 0.6575 0.1117 0.6536 0.048 Uiso 1 1 calc R . .
H18B H 0.7456 0.1370 0.7642 0.048 Uiso 1 1 calc R . .
H18C H 0.5729 0.1621 0.6947 0.048 Uiso 1 1 calc R . .
C1B C 0.9598(3) 1.01068(11) 0.6243(2) 0.0307(5) Uani 1 1 d . . .
H1B1 H 0.9485 1.0315 0.6829 0.046 Uiso 1 1 calc R . .
H1B2 H 1.0093 1.0344 0.5835 0.046 Uiso 1 1 calc R . .
H1B3 H 1.0316 0.9786 0.6484 0.046 Uiso 1 1 calc R . .
C2B C 0.7870(3) 0.99116(10) 0.55842(18) 0.0234(5) Uani 1 1 d . . .
C3B C 0.6987(3) 1.02567(11) 0.4774(2) 0.0282(5) Uani 1 1 d . . .
H3B H 0.7555 1.0578 0.4667 0.034 Uiso 1 1 calc R . .
C4B C 0.5355(3) 1.01817(10) 0.41024(19) 0.0274(5) Uani 1 1 d . . .
C5B C 0.4605(4) 1.06191(12) 0.3285(2) 0.0403(7) Uani 1 1 d . . .
H5B1 H 0.4461 1.0461 0.2608 0.060 Uiso 1 1 calc R . .
H5B2 H 0.5354 1.0938 0.3387 0.060 Uiso 1 1 calc R . .
H5B3 H 0.3521 1.0737 0.3337 0.060 Uiso 1 1 calc R . .
C6B C 0.0756(3) 0.89381(15) 0.4795(2) 0.0422(7) Uani 1 1 d . . .
H6B1 H -0.0044 0.8649 0.4823 0.063 Uiso 1 1 calc R A .
H6B2 H 0.0230 0.9199 0.4248 0.063 Uiso 1 1 calc R . .
H6B3 H 0.1109 0.9135 0.5448 0.063 Uiso 1 1 calc R . .
C7B C 0.1800(3) 0.83952(9) 0.31777(16) 0.0187(4) Uani 1 1 d . . .
C8B C 0.1413(3) 0.89348(10) 0.25114(18) 0.0260(5) Uani 1 1 d . A .
H8B1 H 0.2422 0.9161 0.2653 0.039 Uiso 1 1 calc R . .
H8B2 H 0.0536 0.9145 0.2678 0.039 Uiso 1 1 calc R . .
H8B3 H 0.1039 0.8835 0.1788 0.039 Uiso 1 1 calc R . .
C9B C 0.0195(3) 0.80353(10) 0.29887(18) 0.0278(5) Uani 1 1 d . A .
H9B1 H -0.0186 0.7918 0.2274 0.042 Uiso 1 1 calc R . .
H9B2 H -0.0679 0.8253 0.3143 0.042 Uiso 1 1 calc R . .
H9B3 H 0.0445 0.7709 0.3431 0.042 Uiso 1 1 calc R . .
C10B C 0.3160(3) 0.80535(11) 0.28975(17) 0.0271(5) Uani 1 1 d . A .
H10D H 0.2838 0.8001 0.2157 0.041 Uiso 1 1 calc R . .
H10E H 0.3276 0.7693 0.3234 0.041 Uiso 1 1 calc R . .
H10F H 0.4224 0.8251 0.3124 0.041 Uiso 1 1 calc R . .
C11B C 0.6795(16) 0.7812(3) 0.6121(5) 0.0291(16) Uani 0.50 1 d PDU A 1
C12B C 0.854(3) 0.8083(8) 0.6572(8) 0.036(2) Uani 0.50 1 d PDU A 1
H12D H 0.8766 0.8136 0.7308 0.053 Uiso 0.50 1 calc PR A 1
H12E H 0.8557 0.8441 0.6245 0.053 Uiso 0.50 1 calc PR A 1
H12F H 0.9392 0.7842 0.6448 0.053 Uiso 0.50 1 calc PR A 1
C13B C 0.6533(9) 0.7652(3) 0.4989(5) 0.0394(14) Uani 0.50 1 d PDU A 1
H13D H 0.7395 0.7389 0.4950 0.059 Uiso 0.50 1 calc PR A 1
H13E H 0.6604 0.7984 0.4597 0.059 Uiso 0.50 1 calc PR A 1
H13F H 0.5433 0.7483 0.4706 0.059 Uiso 0.50 1 calc PR A 1
C14B C 0.6663(13) 0.7273(3) 0.6729(5) 0.0473(17) Uani 0.50 1 d PDU A 1
H14D H 0.5566 0.7105 0.6433 0.071 Uiso 0.50 1 calc PR A 1
H14E H 0.6813 0.7367 0.7444 0.071 Uiso 0.50 1 calc PR A 1
H14F H 0.7530 0.7012 0.6690 0.071 Uiso 0.50 1 calc PR A 1
C11" C 0.7010(16) 0.7840(3) 0.5968(5) 0.0263(14) Uani 0.50 1 d PDU A 2
C12" C 0.870(3) 0.8073(8) 0.6649(8) 0.035(2) Uani 0.50 1 d PDU A 2
H12G H 0.9618 0.7885 0.6480 0.052 Uiso 0.50 1 calc PR A 2
H12H H 0.8803 0.8009 0.7368 0.052 Uiso 0.50 1 calc PR A 2
H12I H 0.8758 0.8470 0.6527 0.052 Uiso 0.50 1 calc PR A 2
C13" C 0.6985(7) 0.7849(3) 0.4833(4) 0.0264(11) Uani 0.50 1 d PDU A 2
H13G H 0.7171 0.8227 0.4637 0.040 Uiso 0.50 1 calc PR A 2
H13H H 0.5902 0.7717 0.4400 0.040 Uiso 0.50 1 calc PR A 2
H13I H 0.7867 0.7608 0.4746 0.040 Uiso 0.50 1 calc PR A 2
C14" C 0.6762(13) 0.7230(3) 0.6278(7) 0.0489(17) Uani 0.50 1 d PDU A 2
H14G H 0.7605 0.6992 0.6133 0.073 Uiso 0.50 1 calc PR A 2
H14H H 0.5650 0.7101 0.5887 0.073 Uiso 0.50 1 calc PR A 2
H14I H 0.6878 0.7215 0.7008 0.073 Uiso 0.50 1 calc PR A 2
C15B C 0.4940(9) 0.8489(3) 0.7436(7) 0.0232(12) Uani 0.50 1 d PDU A 1
C16B C 0.6675(11) 0.8671(5) 0.8180(15) 0.0278(19) Uani 0.50 1 d PDU A 1
H16D H 0.6511 0.8850 0.8780 0.042 Uiso 0.50 1 calc PR A 1
H16E H 0.7210 0.8930 0.7830 0.042 Uiso 0.50 1 calc PR A 1
H16F H 0.7384 0.8345 0.8393 0.042 Uiso 0.50 1 calc PR A 1
C17B C 0.4232(10) 0.7978(3) 0.7881(6) 0.0402(15) Uani 0.50 1 d PDU A 1
H17D H 0.5052 0.7678 0.8025 0.060 Uiso 0.50 1 calc PR A 1
H17E H 0.3199 0.7851 0.7383 0.060 Uiso 0.50 1 calc PR A 1
H17F H 0.4004 0.8086 0.8512 0.060 Uiso 0.50 1 calc PR A 1
C18B C 0.3692(10) 0.8973(3) 0.7314(7) 0.0267(13) Uani 0.50 1 d PDU A 1
H18D H 0.2575 0.8848 0.6925 0.040 Uiso 0.50 1 calc PR A 1
H18E H 0.4028 0.9278 0.6951 0.040 Uiso 0.50 1 calc PR A 1
H18F H 0.3684 0.9100 0.7989 0.040 Uiso 0.50 1 calc PR A 1
C15" C 0.5185(9) 0.8403(3) 0.7430(7) 0.0250(13) Uani 0.50 1 d PDU A 2
C16" C 0.6763(11) 0.8728(5) 0.8084(14) 0.030(2) Uani 0.50 1 d PDU A 2
H16G H 0.6967 0.9043 0.7691 0.045 Uiso 0.50 1 calc PR A 2
H16H H 0.7732 0.8482 0.8256 0.045 Uiso 0.50 1 calc PR A 2
H16I H 0.6571 0.8861 0.8711 0.045 Uiso 0.50 1 calc PR A 2
C17" C 0.5008(11) 0.7835(3) 0.7949(6) 0.0473(17) Uani 0.50 1 d PDU A 2
H17G H 0.4864 0.7904 0.8619 0.071 Uiso 0.50 1 calc PR A 2
H17H H 0.6013 0.7613 0.8031 0.071 Uiso 0.50 1 calc PR A 2
H17I H 0.4037 0.7635 0.7520 0.071 Uiso 0.50 1 calc PR A 2
C18" C 0.3611(11) 0.8751(4) 0.7355(8) 0.0418(17) Uani 0.50 1 d PDU A 2
H18G H 0.2625 0.8558 0.6926 0.063 Uiso 0.50 1 calc PR A 2
H18H H 0.3708 0.9111 0.7053 0.063 Uiso 0.50 1 calc PR A 2
H18I H 0.3503 0.8804 0.8038 0.063 Uiso 0.50 1 calc PR A 2
B1A B 0.9223(3) 0.27225(10) 0.00158(19) 0.0249(5) Uani 1 1 d D . .
F1A F 1.0152(3) 0.25377(8) 0.09849(13) 0.0670(7) Uani 1 1 d D . .
F2A F 0.7582(3) 0.28424(9) -0.00022(19) 0.0627(6) Uani 1 1 d D . .
F3A F 0.9962(2) 0.31915(7) -0.02594(13) 0.0406(4) Uani 1 1 d D . .
F4A F 0.91463(19) 0.22879(6) -0.07018(11) 0.0273(3) Uani 1 1 d D . .
B1B B 0.0978(6) 0.67425(18) 0.5165(3) 0.0298(11) Uani 0.50 1 d PDU B 1
F1B F 0.1103(5) 0.72427(14) 0.5712(3) 0.0326(7) Uani 0.50 1 d PDU B 1
F2B F 0.0829(5) 0.63018(14) 0.5793(3) 0.0376(9) Uani 0.50 1 d PDU B 1
F3B F -0.0419(6) 0.67643(19) 0.4309(3) 0.0641(12) Uani 0.50 1 d PDU B 1
F4B F 0.2448(5) 0.66829(16) 0.4878(4) 0.0556(10) Uani 0.50 1 d PDU B 1
B1B' B 0.0962(6) 0.67542(19) 0.5221(4) 0.0353(12) Uani 0.50 1 d PDU C 2
F1B' F 0.0572(5) 0.73217(13) 0.5181(4) 0.0407(9) Uani 0.50 1 d PDU C 2
F2B' F 0.0096(7) 0.6480(2) 0.5803(4) 0.0768(16) Uani 0.50 1 d PDU C 2
F3B' F 0.0586(7) 0.65425(19) 0.4244(3) 0.0712(13) Uani 0.50 1 d PDU C 2
F4B' F 0.2694(5) 0.67169(19) 0.5724(4) 0.0636(11) Uani 0.50 1 d PDU C 2

loop_
_atom_site_aniso_label
_atom_site_aniso_U_11
_atom_site_aniso_U_22
_atom_site_aniso_U_33
_atom_site_aniso_U_23
_atom_site_aniso_U_13
_atom_site_aniso_U_12
Pd1A 0.01775(8) 0.01385(8) 0.02073(7) 0.00163(6) 0.00691(6) -0.00093(6)
Pd1B 0.01697(7) 0.01296(8) 0.01557(6) -0.00010(7) 0.00179(5) -0.00132(6)
N1A 0.0158(8) 0.0144(8) 0.0201(8) 0.0011(7) 0.0047(7) -0.0014(7)
N1B 0.0293(11) 0.0235(10) 0.0201(8) 0.0047(8) -0.0004(8) -0.0099(9)
O1A 0.0274(9) 0.0277(9) 0.0316(9) 0.0111(7) 0.0076(7) -0.0033(7)
O2A 0.0234(8) 0.0171(8) 0.0291(8) -0.0005(6) 0.0095(7) -0.0055(6)
O1B 0.0202(8) 0.0213(8) 0.0204(7) 0.0009(6) 0.0002(6) -0.0038(6)
O2B 0.0281(9) 0.0180(8) 0.0282(8) 0.0049(6) -0.0038(7) -0.0062(7)
P2 0.0157(2) 0.0129(2) 0.0182(2) -0.00005(18) 0.00460(19) -0.00152(19)
P1A 0.0190(3) 0.0141(2) 0.0184(2) -0.00019(19) 0.0045(2) 0.0009(2)
P1B 0.0158(2) 0.0173(3) 0.0174(2) -0.00148(19) 0.00367(19) -0.0004(2)
P2B 0.0217(3) 0.0162(3) 0.0164(2) 0.00210(19) 0.0013(2) -0.0024(2)
C1A 0.0358(15) 0.0400(18) 0.080(2) 0.0363(17) 0.0118(15) -0.0003(13)
C2A 0.0232(12) 0.0270(12) 0.0440(14) 0.0130(11) 0.0168(11) 0.0037(10)
C3A 0.0327(13) 0.0166(11) 0.0490(15) 0.0039(9) 0.0212(12) -0.0012(9)
C4A 0.0252(11) 0.0181(11) 0.0332(11) -0.0047(9) 0.0166(10) -0.0042(9)
C5A 0.0331(13) 0.0246(12) 0.0383(13) -0.0077(10) 0.0149(11) -0.0107(10)
C6A 0.0321(13) 0.0232(12) 0.0222(12) -0.0041(8) 0.0050(10) 0.0036(10)
C7A 0.0181(10) 0.0198(10) 0.0248(10) 0.0018(8) 0.0041(8) 0.0031(8)
C8A 0.0294(13) 0.0440(16) 0.0338(13) -0.0109(12) 0.0048(11) 0.0153(12)
C9A 0.0301(12) 0.0261(12) 0.0286(10) 0.0080(10) 0.0067(9) 0.0052(10)
C10A 0.0214(12) 0.0360(15) 0.0477(15) 0.0203(12) -0.0018(11) -0.0036(11)
C11A 0.0136(9) 0.0185(10) 0.0299(12) 0.0029(9) 0.0035(9) 0.0020(8)
C12A 0.0208(11) 0.0223(11) 0.0358(12) -0.0046(9) 0.0079(9) 0.0040(9)
C13A 0.0263(12) 0.0226(11) 0.0398(13) 0.0113(10) 0.0081(10) 0.0045(9)
C14A 0.0169(10) 0.0271(13) 0.0351(13) 0.0001(10) 0.0048(9) 0.0001(9)
C15A 0.0232(11) 0.0228(11) 0.0185(9) -0.0036(8) 0.0056(8) -0.0037(9)
C16A 0.0448(15) 0.0298(13) 0.0299(12) -0.0065(10) 0.0144(11) 0.0091(11)
C17A 0.0246(12) 0.0462(16) 0.0289(12) -0.0119(11) 0.0024(10) -0.0064(11)
C18A 0.0363(14) 0.0348(13) 0.0303(12) -0.0015(10) 0.0186(11) -0.0087(11)
C1B 0.0238(12) 0.0270(13) 0.0361(13) 0.0013(10) 0.0012(10) -0.0062(10)
C2B 0.0200(11) 0.0233(11) 0.0249(10) -0.0038(8) 0.0040(9) -0.0027(9)
C3B 0.0269(12) 0.0203(11) 0.0328(13) 0.0042(9) 0.0024(10) -0.0075(9)
C4B 0.0320(13) 0.0174(11) 0.0272(11) 0.0036(9) 0.0009(10) -0.0041(9)
C5B 0.0415(15) 0.0264(14) 0.0423(14) 0.0148(11) -0.0036(12) -0.0096(11)
C6B 0.0221(12) 0.069(2) 0.0341(13) -0.0136(13) 0.0068(10) 0.0110(13)
C7B 0.0192(10) 0.0166(10) 0.0167(9) -0.0014(7) 0.0003(8) -0.0031(8)
C8B 0.0289(12) 0.0217(11) 0.0236(10) 0.0039(8) 0.0023(9) -0.0024(9)
C9B 0.0228(12) 0.0248(12) 0.0305(11) 0.0002(10) 0.0002(9) -0.0077(9)
C10B 0.0265(12) 0.0314(12) 0.0204(9) -0.0066(9) 0.0025(9) 0.0033(10)
C11B 0.032(3) 0.023(2) 0.026(2) -0.0019(19) -0.001(2) 0.013(2)
C12B 0.026(4) 0.050(4) 0.028(3) -0.003(3) 0.005(3) 0.014(3)
C13B 0.036(2) 0.041(3) 0.036(2) -0.0075(19) 0.0038(18) 0.014(2)
C14B 0.063(4) 0.019(2) 0.043(3) 0.002(3) -0.010(4) 0.009(2)
C11" 0.026(3) 0.024(2) 0.029(2) 0.0022(18) 0.0080(19) 0.0104(18)
C12" 0.025(4) 0.048(4) 0.024(3) -0.006(3) -0.001(3) 0.010(3)
C13" 0.020(2) 0.033(3) 0.024(2) -0.0087(19) 0.0014(18) 0.011(2)
C14" 0.057(3) 0.025(3) 0.062(4) 0.013(3) 0.014(4) 0.010(2)
C15B 0.025(2) 0.028(2) 0.0167(17) -0.0002(16) 0.0062(15) -0.0036(17)
C16B 0.027(3) 0.036(3) 0.019(4) -0.002(3) 0.005(2) -0.001(2)
C17B 0.046(4) 0.043(3) 0.028(2) 0.012(2) 0.006(3) -0.012(3)
C18B 0.026(2) 0.036(3) 0.020(2) -0.005(3) 0.0100(18) 0.005(3)
C15" 0.026(2) 0.030(2) 0.0181(17) 0.0011(16) 0.0066(16) -0.0017(17)
C16" 0.033(3) 0.036(3) 0.016(3) -0.006(3) 0.001(3) -0.001(2)
C17" 0.066(5) 0.047(3) 0.026(3) 0.010(3) 0.009(4) -0.021(3)
C18" 0.034(3) 0.067(4) 0.027(3) -0.007(4) 0.014(2) 0.007(3)
B1A 0.0337(14) 0.0161(11) 0.0216(11) -0.0016(9) 0.0031(10) -0.0064(10)
F1A 0.1128(19) 0.0395(10) 0.0246(8) 0.0075(7) -0.0154(10) -0.0106(11)
F2A 0.0573(13) 0.0424(11) 0.1036(18) -0.0190(11) 0.0471(13) 0.0000(10)
F3A 0.0596(12) 0.0220(8) 0.0350(8) -0.0017(6) 0.0063(8) -0.0180(7)
F4A 0.0352(8) 0.0188(7) 0.0294(7) -0.0045(5) 0.0119(6) -0.0070(6)
B1B 0.041(2) 0.019(2) 0.030(2) -0.0011(18) 0.0116(18) -0.001(2)
F1B 0.040(2) 0.0201(15) 0.0439(19) -0.0090(14) 0.0216(16) -0.0059(14)
F2B 0.063(3) 0.0210(15) 0.0328(16) 0.0049(12) 0.0202(17) 0.0073(15)
F3B 0.073(3) 0.056(3) 0.041(2) -0.0011(19) -0.0155(19) -0.006(2)
F4B 0.069(2) 0.0418(19) 0.079(3) -0.0071(19) 0.056(2) 0.0041(18)
B1B' 0.044(2) 0.024(2) 0.034(2) 0.002(2) 0.006(2) -0.001(2)
F1B' 0.046(2) 0.0205(15) 0.067(2) -0.0005(17) 0.033(2) -0.0019(15)
F2B' 0.077(3) 0.071(3) 0.071(3) 0.041(3) 0.005(3) -0.032(3)
F3B' 0.097(3) 0.052(2) 0.047(2) -0.0244(18) -0.003(2) 0.012(2)
F4B' 0.0460(19) 0.053(2) 0.073(3) 0.008(2) -0.009(2) 0.0028(18)

loop_
_atom_type_symbol
_atom_type_description
_atom_type_scat_dispersion_real
_atom_type_scat_dispersion_imag
_atom_type_scat_source
C C 0.0033 0.0016 'International Tables Vol C Tables 4.2.6.8 and 6.1.1.4'
H H 0.0000 0.0000 'International Tables Vol C Tables 4.2.6.8 and 6.1.1.4'
B B 0.0013 0.0007 'International Tables Vol C Tables 4.2.6.8 and 6.1.1.4'
N N 0.0061 0.0033 'International Tables Vol C Tables 4.2.6.8 and 6.1.1.4'
O O 0.0106 0.0060 'International Tables Vol C Tables 4.2.6.8 and 6.1.1.4'
F F 0.0171 0.0103 'International Tables Vol C Tables 4.2.6.8 and 6.1.1.4'
P P 0.1023 0.0942 'International Tables Vol C Tables 4.2.6.8 and 6.1.1.4'
Pd Pd -0.9988 1.0072 'International Tables Vol C Tables 4.2.6.8 and 6.1.1.4'

loop_
_geom_angle_atom_site_label_1
_geom_angle_atom_site_label_2
_geom_angle_atom_site_label_3
_geom_angle
O1A Pd1A O2A 91.64(7)
O1A Pd1A P1A 96.69(5)
O2A Pd1A P1A 171.62(5)
O1A Pd1A P2 166.22(5)
O2A Pd1A P2 100.09(5)
P1A Pd1A P2 71.53(2)
O2B Pd1B O1B 91.90(7)
O2B Pd1B P1B 97.65(5)
O1B Pd1B P1B 170.43(5)
O2B Pd1B P2B 169.20(5)
O1B Pd1B P2B 98.89(5)
P1B Pd1B P2B 71.56(2)
P1A N1A P2 101.71(10)
P1B N1B P2B 101.99(11)
C2A O1A Pd1A 122.57(17)
C4A O2A Pd1A 123.17(16)
C2B O1B Pd1B 123.34(14)
C4B O2B Pd1B 123.95(15)
N1A P2 C11A 109.95(10)
N1A P2 C15A 106.83(10)
C11A P2 C15A 113.55(11)
N1A P2 Pd1A 92.43(6)
C11A P2 Pd1A 116.24(8)
C15A P2 Pd1A 115.21(7)
N1A P2 P1A 39.08(6)
C11A P2 P1A 117.60(8)
C15A P2 P1A 125.89(8)
Pd1A P2 P1A 53.968(18)
N1A P1A C6A 108.99(11)
N1A P1A C7A 111.94(10)
C6A P1A C7A 105.00(11)
N1A P1A Pd1A 93.08(7)
C6A P1A Pd1A 119.59(9)
C7A P1A Pd1A 117.66(8)
N1A P1A P2 39.21(6)
C6A P1A P2 119.17(8)
C7A P1A P2 132.47(8)
Pd1A P1A P2 54.499(17)
N1B P1B C6B 110.30(14)
N1B P1B C7B 112.19(10)
C6B P1B C7B 104.36(12)
N1B P1B Pd1B 93.46(7)
C6B P1B Pd1B 115.42(11)
C7B P1B Pd1B 120.82(7)
N1B P1B P2B 39.22(7)
C6B P1B P2B 119.92(10)
C7B P1B P2B 132.77(7)
Pd1B P1B P2B 54.476(18)
N1B P2B C11B 109.1(3)
N1B P2B C15" 109.8(2)
C11B P2B C15" 106.5(3)
N1B P2B C15B 106.1(2)
C11B P2B C15B 114.7(3)
C15" P2B C15B 8.2(4)
N1B P2B C11" 110.5(3)
C11B P2B C11" 8.7(4)
C15" P2B C11" 113.1(3)
C15B P2B C11" 121.3(3)
N1B P2B Pd1B 92.53(7)
C11B P2B Pd1B 119.8(3)
C15" P2B Pd1B 117.9(2)
C15B P2B Pd1B 111.37(19)
C11" P2B Pd1B 111.1(2)
N1B P2B P1B 38.79(7)
C11B P2B P1B 128.7(2)
C15" P2B P1B 120.9(2)
C15B P2B P1B 113.3(2)
C11" P2B P1B 124.2(2)
Pd1B P2B P1B 53.968(17)
O1A C2A C3A 126.9(2)
O1A C2A C1A 113.2(2)
C3A C2A C1A 119.9(2)
C2A C3A C4A 126.8(2)
O2A C4A C3A 126.4(2)
O2A C4A C5A 115.6(2)
C3A C4A C5A 118.0(2)
C8A C7A C10A 109.3(2)
C8A C7A C9A 109.3(2)
C10A C7A C9A 110.8(2)
C8A C7A P1A 110.51(17)
C10A C7A P1A 109.02(16)
C9A C7A P1A 107.85(16)
C13A C11A C12A 108.5(2)
C13A C11A C14A 110.94(19)
C12A C11A C14A 108.5(2)
C13A C11A P2 112.25(17)
C12A C11A P2 107.34(15)
C14A C11A P2 109.17(16)
C17A C15A C16A 107.9(2)
C17A C15A C18A 111.0(2)
C16A C15A C18A 108.6(2)
C17A C15A P2 110.94(17)
C16A C15A P2 106.94(16)
C18A C15A P2 111.31(16)
O1B C2B C3B 126.8(2)
O1B C2B C1B 115.6(2)
C3B C2B C1B 117.5(2)
C2B C3B C4B 128.0(2)
O2B C4B C3B 126.0(2)
O2B C4B C5B 114.4(2)
C3B C4B C5B 119.5(2)
C10B C7B C9B 109.11(19)
C10B C7B C8B 109.66(19)
C9B C7B C8B 110.47(19)
C10B C7B P1B 110.00(15)
C9B C7B P1B 110.73(15)
C8B C7B P1B 106.84(15)
C13B C11B C12B 109.6(6)
C13B C11B C14B 108.4(5)
C12B C11B C14B 110.3(5)
C13B C11B P2B 105.8(6)
C12B C11B P2B 108.8(11)
C14B C11B P2B 113.8(7)
C12" C11" C13" 109.3(5)
C12" C11" C14" 110.5(5)
C13" C11" C14" 108.8(5)
C12" C11" P2B 108.9(11)
C13" C11" P2B 108.0(6)
C14" C11" P2B 111.3(7)
C18B C15B C16B 109.1(5)
C18B C15B C17B 108.2(5)
C16B C15B C17B 110.6(5)
C18B C15B P2B 108.7(5)
C16B C15B P2B 108.8(8)
C17B C15B P2B 111.5(5)
C18" C15" C16" 108.9(5)
C18" C15" C17" 108.0(5)
C16" C15" C17" 110.9(5)
C18" C15" P2B 104.8(6)
C16" C15" P2B 111.2(8)
C17" C15" P2B 112.8(6)
F1A B1A F3A 110.5(2)
F1A B1A F2A 110.3(2)
F3A B1A F2A 110.1(2)
F1A B1A F4A 108.5(2)
F3A B1A F4A 109.93(19)
F2A B1A F4A 107.5(2)
F3B B1B F2B 109.9(4)
F3B B1B F1B 109.1(4)
F2B B1B F1B 109.3(4)
F3B B1B F4B 110.8(4)
F2B B1B F4B 110.0(4)
F1B B1B F4B 107.7(3)
F3B' B1B' F2B' 111.9(4)
F3B' B1B' F1B' 109.9(4)
F2B' B1B' F1B' 109.2(4)
F3B' B1B' F4B' 110.5(4)
F2B' B1B' F4B' 109.1(4)
F1B' B1B' F4B' 106.0(4)

loop_
_geom_bond_atom_site_label_1
_geom_bond_atom_site_label_2
_geom_bond_distance
Pd1A O1A 2.0498(17)
Pd1A O2A 2.0730(16)
Pd1A P1A 2.2323(6)
Pd1A P2 2.2473(6)
Pd1B O2B 2.0526(17)
Pd1B O1B 2.0577(16)
Pd1B P1B 2.2296(6)
Pd1B P2B 2.2439(6)
N1A P1A 1.6857(18)
N1A P2 1.6903(19)
N1B P1B 1.675(2)
N1B P2B 1.691(2)
O1A C2A 1.280(3)
O2A C4A 1.276(3)
O1B C2B 1.281(3)
O2B C4B 1.283(3)
P2 C11A 1.857(2)
P2 C15A 1.861(2)
P2 P1A 2.6183(8)
P1A C6A 1.798(2)
P1A C7A 1.838(2)
P1B C6B 1.806(3)
P1B C7B 1.840(2)
P1B P2B 2.6154(8)
P2B C11B 1.780(11)
P2B C15" 1.807(9)
P2B C15B 1.919(9)
P2B C11" 1.929(11)
C1A C2A 1.504(4)
C2A C3A 1.393(4)
C3A C4A 1.401(4)
C4A C5A 1.502(3)
C7A C8A 1.522(3)
C7A C10A 1.538(3)
C7A C9A 1.541(3)
C11A C13A 1.534(3)
C11A C12A 1.540(3)
C11A C14A 1.549(3)
C15A C17A 1.529(3)
C15A C16A 1.531(3)
C15A C18A 1.536(3)
C1B C2B 1.507(3)
C2B C3B 1.383(3)
C3B C4B 1.389(3)
C4B C5B 1.504(3)
C7B C10B 1.522(3)
C7B C9B 1.531(3)
C7B C8B 1.541(3)
C11B C13B 1.524(6)
C11B C12B 1.525(5)
C11B C14B 1.540(6)
C11" C12" 1.525(5)
C11" C13" 1.525(6)
C11" C14" 1.538(6)
C15B C18B 1.518(6)
C15B C16B 1.540(5)
C15B C17B 1.546(5)
C15" C18" 1.517(6)
C15" C16" 1.541(5)
C15" C17" 1.546(5)
B1A F1A 1.372(3)
B1A F3A 1.373(3)
B1A F2A 1.378(3)
B1A F4A 1.402(3)
B1B F3B 1.364(4)
B1B F2B 1.374(4)
B1B F1B 1.385(4)
B1B F4B 1.387(4)
B1B' F3B' 1.355(4)
B1B' F2B' 1.375(4)
B1B' F1B' 1.382(4)
B1B' F4B' 1.388(4)

loop_
_geom_torsion_atom_site_label_1
_geom_torsion_atom_site_label_2
_geom_torsion_atom_site_label_3
_geom_torsion_atom_site_label_4
_geom_torsion
O2A Pd1A O1A C2A 16.3(2)
P1A Pd1A O1A C2A -162.74(19)
P2 Pd1A O1A C2A -132.1(2)
O1A Pd1A O2A C4A -7.11(18)
P1A Pd1A O2A C4A 166.4(3)
P2 Pd1A O2A C4A 165.61(16)
O2B Pd1B O1B C2B -0.99(18)
P1B Pd1B O1B C2B -177.3(2)
P2B Pd1B O1B C2B 179.60(17)
O1B Pd1B O2B C4B 1.4(2)
P1B Pd1B O2B C4B -179.2(2)
P2B Pd1B O2B C4B 178.3(2)
P1A N1A P2 C11A 109.55(11)
P1A N1A P2 C15A -126.81(10)
P1A N1A P2 Pd1A -9.54(8)
O1A Pd1A P2 N1A -24.8(3)
O2A Pd1A P2 N1A -172.70(8)
P1A Pd1A P2 N1A 7.42(6)
O1A Pd1A P2 C11A -138.5(2)
O2A Pd1A P2 C11A 73.61(10)
P1A Pd1A P2 C11A -106.26(9)
O1A Pd1A P2 C15A 85.1(3)
O2A Pd1A P2 C15A -62.81(10)
P1A Pd1A P2 C15A 117.31(9)
O1A Pd1A P2 P1A -32.2(2)
O2A Pd1A P2 P1A 179.87(5)
P2 N1A P1A C6A -113.17(12)
P2 N1A P1A C7A 131.13(10)
P2 N1A P1A Pd1A 9.61(8)
O1A Pd1A P1A N1A 165.20(8)
O2A Pd1A P1A N1A -8.3(4)
P2 Pd1A P1A N1A -7.45(6)
O1A Pd1A P1A C6A -80.89(11)
O2A Pd1A P1A C6A 105.6(4)
P2 Pd1A P1A C6A 106.46(10)
O1A Pd1A P1A C7A 48.42(10)
O2A Pd1A P1A C7A -125.1(3)
P2 Pd1A P1A C7A -124.23(9)
O1A Pd1A P1A P2 172.65(6)
O2A Pd1A P1A P2 -0.8(3)
C11A P2 P1A N1A -88.12(13)
C15A P2 P1A N1A 71.08(13)
Pd1A P2 P1A N1A 168.19(10)
N1A P2 P1A C6A 84.57(15)
C11A P2 P1A C6A -3.55(14)
C15A P2 P1A C6A 155.65(14)
Pd1A P2 P1A C6A -107.24(11)
N1A P2 P1A C7A -71.29(14)
C11A P2 P1A C7A -159.41(13)
C15A P2 P1A C7A -0.21(14)
Pd1A P2 P1A C7A 96.89(11)
N1A P2 P1A Pd1A -168.19(10)
C11A P2 P1A Pd1A 103.69(9)
C15A P2 P1A Pd1A -97.11(9)
P2B N1B P1B C6B -112.82(14)
P2B N1B P1B C7B 131.30(11)
P2B N1B P1B Pd1B 5.93(10)
O2B Pd1B P1B N1B 175.89(9)
O1B Pd1B P1B N1B -7.8(3)
P2B Pd1B P1B N1B -4.60(8)
O2B Pd1B P1B C6B -69.67(13)
O1B Pd1B P1B C6B 106.6(3)
P2B Pd1B P1B C6B 109.83(12)
O2B Pd1B P1B C7B 57.43(10)
O1B Pd1B P1B C7B -126.3(3)
P2B Pd1B P1B C7B -123.07(9)
O2B Pd1B P1B P2B -179.51(6)
O1B Pd1B P1B P2B -3.2(3)
P1B N1B P2B C11B -128.7(3)
P1B N1B P2B C15" 115.0(2)
P1B N1B P2B C15B 107.2(2)
P1B N1B P2B C11" -119.6(2)
P1B N1B P2B Pd1B -5.88(10)
O2B Pd1B P2B N1B 7.2(3)
O1B Pd1B P2B N1B -175.99(9)
P1B Pd1B P2B N1B 4.55(8)
O2B Pd1B P2B C11B 120.9(4)
O1B Pd1B P2B C11B -62.2(3)
P1B Pd1B P2B C11B 118.3(3)
O2B Pd1B P2B C15" -106.8(4)
O1B Pd1B P2B C15" 70.0(3)
P1B Pd1B P2B C15" -109.5(3)
O2B Pd1B P2B C15B -101.3(4)
O1B Pd1B P2B C15B 75.6(2)
P1B Pd1B P2B C15B -103.9(2)
O2B Pd1B P2B C11" 120.3(4)
O1B Pd1B P2B C11" -62.9(3)
P1B Pd1B P2B C11" 117.7(3)
O2B Pd1B P2B P1B 2.6(3)
O1B Pd1B P2B P1B 179.46(5)
C6B P1B P2B N1B 85.88(18)
C7B P1B P2B N1B -71.36(16)
Pd1B P1B P2B N1B -172.73(12)
N1B P1B P2B C11B 70.9(4)
C6B P1B P2B C11B 156.8(4)
C7B P1B P2B C11B -0.4(4)
Pd1B P1B P2B C11B -101.8(4)
N1B P1B P2B C15" -83.5(3)
C6B P1B P2B C15" 2.4(3)
C7B P1B P2B C15" -154.8(3)
Pd1B P1B P2B C15" 103.8(3)
N1B P1B P2B C15B -87.0(2)
C6B P1B P2B C15B -1.2(3)
C7B P1B P2B C15B -158.4(2)
Pd1B P1B P2B C15B 100.2(2)
N1B P1B P2B C11" 80.2(3)
C6B P1B P2B C11" 166.0(3)
C7B P1B P2B C11" 8.8(3)
Pd1B P1B P2B C11" -92.6(3)
N1B P1B P2B Pd1B 172.73(12)
C6B P1B P2B Pd1B -101.40(14)
C7B P1B P2B Pd1B 101.36(10)
Pd1A O1A C2A C3A -16.0(4)
Pd1A O1A C2A C1A 164.8(2)
O1A C2A C3A C4A 0.9(5)
C1A C2A C3A C4A -179.9(3)
Pd1A O2A C4A C3A -3.8(3)
Pd1A O2A C4A C5A 177.07(15)
C2A C3A C4A O2A 10.5(4)
C2A C3A C4A C5A -170.3(2)
N1A P1A C7A C8A -66.1(2)
C6A P1A C7A C8A 175.76(19)
Pd1A P1A C7A C8A 39.9(2)
P2 P1A C7A C8A -25.9(2)
N1A P1A C7A C10A 54.0(2)
C6A P1A C7A C10A -64.1(2)
Pd1A P1A C7A C10A 160.09(15)
P2 P1A C7A C10A 94.24(18)
N1A P1A C7A C9A 174.46(15)
C6A P1A C7A C9A 56.36(19)
Pd1A P1A C7A C9A -79.48(16)
P2 P1A C7A C9A -145.33(13)
N1A P2 C11A C13A 72.06(19)
C15A P2 C11A C13A -47.6(2)
Pd1A P2 C11A C13A 175.32(14)
P1A P2 C11A C13A 114.16(16)
N1A P2 C11A C12A -47.13(18)
C15A P2 C11A C12A -166.74(15)
Pd1A P2 C11A C12A 56.13(17)
P1A P2 C11A C12A -5.03(18)
N1A P2 C11A C14A -164.50(15)
C15A P2 C11A C14A 75.88(19)
Pd1A P2 C11A C14A -61.25(18)
P1A P2 C11A C14A -122.41(15)
N1A P2 C15A C17A -170.62(17)
C11A P2 C15A C17A -49.2(2)
Pd1A P2 C15A C17A 88.34(18)
P1A P2 C15A C17A 150.84(15)
N1A P2 C15A C16A 71.99(18)
C11A P2 C15A C16A -166.62(17)
Pd1A P2 C15A C16A -29.04(19)
P1A P2 C15A C16A 33.5(2)
N1A P2 C15A C18A -46.5(2)
C11A P2 C15A C18A 74.9(2)
Pd1A P2 C15A C18A -147.48(15)
P1A P2 C15A C18A -84.99(18)
Pd1B O1B C2B C3B 0.1(3)
Pd1B O1B C2B C1B 177.46(16)
O1B C2B C3B C4B 1.0(5)
C1B C2B C3B C4B -176.3(3)
Pd1B O2B C4B C3B -1.0(4)
Pd1B O2B C4B C5B -179.82(19)
C2B C3B C4B O2B -0.5(5)
C2B C3B C4B C5B 178.3(3)
N1B P1B C7B C10B -53.53(19)
C6B P1B C7B C10B -172.95(19)
Pd1B P1B C7B C10B 55.09(18)
P2B P1B C7B C10B -13.2(2)
N1B P1B C7B C9B 67.16(19)
C6B P1B C7B C9B -52.3(2)
Pd1B P1B C7B C9B 175.77(13)
P2B P1B C7B C9B 107.48(16)
N1B P1B C7B C8B -172.50(16)
C6B P1B C7B C8B 68.1(2)
Pd1B P1B C7B C8B -63.88(17)
P2B P1B C7B C8B -132.18(13)
N1B P2B C11B C13B 49.2(6)
C15" P2B C11B C13B 167.7(5)
C15B P2B C11B C13B 168.1(5)
C11" P2B C11B C13B -51(3)
Pd1B P2B C11B C13B -55.4(6)
P1B P2B C11B C13B 10.4(7)
N1B P2B C11B C12B 167.0(5)
C15" P2B C11B C12B -74.6(5)
C15B P2B C11B C12B -74.2(5)
C11" P2B C11B C12B 66(3)
Pd1B P2B C11B C12B 62.4(5)
P1B P2B C11B C12B 128.1(5)
N1B P2B C11B C14B -69.6(5)
C15" P2B C11B C14B 48.8(6)
C15B P2B C11B C14B 49.3(6)
C11" P2B C11B C14B -170(4)
Pd1B P2B C11B C14B -174.2(4)
P1B P2B C11B C14B -108.4(4)
N1B P2B C11" C12" 180.0(4)
C11B P2B C11" C12" -97(3)
C15" P2B C11" C12" -56.5(5)
C15B P2B C11" C12" -55.0(5)
Pd1B P2B C11" C12" 78.7(5)
P1B P2B C11" C12" 138.8(5)
N1B P2B C11" C13" 61.4(5)
C11B P2B C11" C13" 144(4)
C15" P2B C11" C13" -175.1(5)
C15B P2B C11" C13" -173.6(4)
Pd1B P2B C11" C13" -39.9(6)
P1B P2B C11" C13" 20.1(6)
N1B P2B C11" C14" -58.0(5)
C11B P2B C11" C14" 25(3)
C15" P2B C11" C14" 65.5(6)
C15B P2B C11" C14" 67.0(6)
Pd1B P2B C11" C14" -159.2(5)
P1B P2B C11" C14" -99.2(5)
N1B P2B C15B C18B -65.6(4)
C11B P2B C15B C18B 173.8(5)
C15" P2B C15B C18B 177(3)
C11" P2B C15B C18B 167.4(5)
Pd1B P2B C15B C18B 33.7(5)
P1B P2B C15B C18B -25.0(5)
N1B P2B C15B C16B 175.8(4)
C11B P2B C15B C16B 55.2(6)
C15" P2B C15B C16B 58(3)
C11" P2B C15B C16B 48.8(6)
Pd1B P2B C15B C16B -84.9(4)
P1B P2B C15B C16B -143.6(4)
N1B P2B C15B C17B 53.5(5)
C11B P2B C15B C17B -67.1(6)
C15" P2B C15B C17B -64(3)
C11" P2B C15B C17B -73.5(6)
Pd1B P2B C15B C17B 152.9(4)
P1B P2B C15B C17B 94.1(5)
N1B P2B C15" C18" -51.6(5)
C11B P2B C15" C18" -169.6(5)
C15B P2B C15" C18" 13(3)
C11" P2B C15" C18" -175.5(5)
Pd1B P2B C15" C18" 52.5(5)
P1B P2B C15" C18" -10.2(5)
N1B P2B C15" C16" -169.1(5)
C11B P2B C15" C16" 72.9(6)
C15B P2B C15" C16" -104(3)
C11" P2B C15" C16" 67.0(6)
Pd1B P2B C15" C16" -65.0(5)
P1B P2B C15" C16" -127.6(5)
N1B P2B C15" C17" 65.7(5)
C11B P2B C15" C17" -52.3(6)
C15B P2B C15" C17" 131(3)
C11" P2B C15" C17" -58.2(6)
Pd1B P2B C15" C17" 169.8(4)
P1B P2B C15" C17" 107.1(5)
